data_7158473
loop_
_publ_author_name
'Haider, Victoria'
'Zebrowski, Paul'
'Michalke, Jessica'
'Monkowius, Uwe'
'Waser, Mario'

_publ_section_title
;
 Enantioselective organocatalytic syntheses of \a-selenated \a- and
 \b-amino acid derivatives.
;
_journal_issue 4
_journal_name_full 'Organic &amp; biomolecular chemistry'
_journal_page_first 824
_journal_page_last 830
_journal_paper_doi 10.1039/d1ob02235k
_journal_volume 20
_journal_year 2022
_chemical_formula_moiety 'C20 H21 N O4 Se'
_chemical_formula_sum 'C20 H21 N O4 Se'
_chemical_formula_weight 418.34
_space_group_crystal_system triclinic
_space_group_IT_number 2
_space_group_name_Hall '-P 1'
_space_group_name_H-M_alt 'P -1'
_atom_sites_solution_hydrogens geom
_audit_update_record
;
2021-11-11 deposited with the CCDC.	2022-01-03 downloaded from the CCDC.
;
_cell_angle_alpha 69.365(16)
_cell_angle_beta 76.44(2)
_cell_angle_gamma 64.56(2)
_cell_formula_units_Z 2
_cell_length_a 9.198(5)
_cell_length_b 10.355(7)
_cell_length_c 12.174(7)
_cell_measurement_reflns_used 9727
_cell_measurement_temperature 296.(2)
_cell_measurement_theta_max 25.0033
_cell_measurement_theta_min 2.4562
_cell_volume 975.2(10)
_computing_cell_refinement 'SAINT V8.40B (Bruker Nano, Inc., 2019)'
_computing_data_collection 'Bruker Instrument Service vV6.2.15'
_computing_data_reduction 'SAINT V8.40B (Bruker Nano, Inc., 2019)'
_computing_structure_refinement 'SHELXL-2018/3 (Sheldrick, 2018)'
_computing_structure_solution 'SHELXT 2018/2 (Sheldrick, 2018)'
_diffrn_ambient_temperature 296.(2)
_diffrn_detector_area_resol_mean 7.3910
_diffrn_measured_fraction_theta_full 0.987
_diffrn_measured_fraction_theta_max 0.987
_diffrn_measurement_device 'Bruker D8 Quest ECO'
_diffrn_measurement_method '\f and \w scans'
_diffrn_radiation_probe x-ray
_diffrn_radiation_type MoK\a
_diffrn_radiation_wavelength 0.71073
_diffrn_reflns_av_R_equivalents 0.0371
_diffrn_reflns_av_unetI/netI 0.0140
_diffrn_reflns_limit_h_max 10
_diffrn_reflns_limit_h_min -10
_diffrn_reflns_limit_k_max 12
_diffrn_reflns_limit_k_min -12
_diffrn_reflns_limit_l_max 14
_diffrn_reflns_limit_l_min -14
_diffrn_reflns_number 60514
_diffrn_reflns_theta_full 25.10
_diffrn_reflns_theta_max 25.10
_diffrn_reflns_theta_min 2.27
_diffrn_source sealed
_diffrn_source_current 20.0
_diffrn_source_power 1.00
_diffrn_source_voltage 50
_exptl_absorpt_coefficient_mu 1.949
_exptl_absorpt_correction_T_max 0.64
_exptl_absorpt_correction_T_min 0.52
_exptl_absorpt_correction_type multi-scan
_exptl_absorpt_process_details
;
SADABS-2016/2 - Bruker AXS area detector scaling and absorption correction
;
_exptl_crystal_colour 'clear colourless-yellow'
_exptl_crystal_density_diffrn 1.425
_exptl_crystal_density_method 'not measured'
_exptl_crystal_description bloc
_exptl_crystal_F_000 428
_exptl_crystal_recrystallization_method 'Re-crystallisation from solvent'
_exptl_crystal_size_max 0.409
_exptl_crystal_size_mid 0.300
_exptl_crystal_size_min 0.250
_refine_diff_density_max 0.457
_refine_diff_density_min -0.390
_refine_ls_extinction_method none
_refine_ls_goodness_of_fit_ref 1.215
_refine_ls_hydrogen_treatment constr
_refine_ls_matrix_type full
_refine_ls_number_constraints 0
_refine_ls_number_parameters 238
_refine_ls_number_reflns 3429
_refine_ls_number_restraints 0
_refine_ls_restrained_S_all 1.215
_refine_ls_R_factor_all 0.0301
_refine_ls_R_factor_gt 0.0265
_refine_ls_shift/su_max 0.000
_refine_ls_shift/su_mean 0.000
_refine_ls_structure_factor_coef Fsqd
_refine_ls_weighting_details 'w=1/[\s^2^(Fo^2^)+(0.0356P)^2^+0.2986P] where P=(Fo^2^+2Fc^2^)/3'
_refine_ls_weighting_scheme calc
_refine_ls_wR_factor_gt 0.0710
_refine_ls_wR_factor_ref 0.0745
_reflns_Friedel_coverage 0.000
_reflns_number_gt 3176
_reflns_number_total 3429
_reflns_threshold_expression 'I > 2\s(I)'
_cod_data_source_file d1ob02235k2.cif
_cod_data_source_block ZEP1064_3
_cod_depositor_comments 'Adding full bibliography for 7158473.cif.'
_cod_database_code 7158473
_publcif_funding_html
;
;

loop_
_space_group_symop_operation_xyz
'x, y, z'
'-x, -y, -z'

loop_
_atom_site_type_symbol
_atom_site_label
_atom_site_fract_x
_atom_site_fract_y
_atom_site_fract_z
_atom_site_U_iso_or_equiv
_atom_site_adp_type
_atom_site_calc_flag
_atom_site_refinement_flags_adp
_atom_site_refinement_flags_occupancy
_atom_site_refinement_flags_posn
_atom_site_occupancy
_atom_site_disorder_assembly
_atom_site_disorder_group
Se Se1 0.18963(2) 0.39070(2) 0.31388(2) 0.04797(10) Uani d . . . 1 . .
O O3 0.54205(18) 0.13540(19) 0.14804(13) 0.0529(4) Uani d . . . 1 . .
O O1 0.28330(19) 0.09121(19) 0.21331(14) 0.0536(4) Uani d . . . 1 . .
O O4 0.5860(2) 0.0960(2) 0.33426(15) 0.0680(5) Uani d . . . 1 . .
O O2 0.0300(2) 0.2398(2) 0.18117(15) 0.0647(5) Uani d . . . 1 . .
N N1 0.3876(2) 0.0458(2) 0.30164(16) 0.0504(4) Uani d . . . 1 . .
C C4 -0.0185(2) 0.2276(2) 0.44396(19) 0.0431(5) Uani d . . . 1 . .
C C2 0.1334(2) 0.2077(2) 0.36130(17) 0.0401(4) Uani d . . . 1 . .
C C10 -0.0107(3) 0.5405(2) 0.26011(18) 0.0440(5) Uani d . . . 1 . .
C C16 0.5127(3) 0.0991(3) 0.2639(2) 0.0501(5) Uani d . . . 1 . .
C C6 -0.1431(4) 0.2106(4) 0.6429(2) 0.0724(8) Uani d . . . 1 . .
H H6 -0.133108 0.1815 0.723194 0.087 Uiso calc U . R 1 . .
C C1 0.1334(3) 0.1872(3) 0.24497(19) 0.0459(5) Uani d . . . 1 . .
C C7 -0.2925(3) 0.2777(3) 0.6042(3) 0.0729(8) Uani d . . . 1 . .
H H7 -0.384513 0.296508 0.657449 0.087 Uiso calc U . R 1 . .
C C11 -0.1300(3) 0.6037(3) 0.3402(2) 0.0500(5) Uani d . . . 1 . .
H H11 -0.110951 0.573806 0.418753 0.06 Uiso calc U . R 1 . .
C C5 -0.0060(3) 0.1853(3) 0.5641(2) 0.0582(6) Uani d . . . 1 . .
H H5 0.095558 0.139465 0.591734 0.07 Uiso calc U . R 1 . .
C C12 -0.2769(3) 0.7107(3) 0.3040(2) 0.0602(6) Uani d . . . 1 . .
H H12 -0.356658 0.753386 0.357908 0.072 Uiso calc U . R 1 . .
C C3 0.2828(3) 0.0749(3) 0.40819(19) 0.0504(5) Uani d . . . 1 . .
H H3A 0.33437 0.098499 0.455373 0.061 Uiso calc U . R 1 . .
H H3B 0.255902 -0.010654 0.455752 0.061 Uiso calc U . R 1 . .
C C8 -0.3066(3) 0.3173(3) 0.4861(3) 0.0695(7) Uani d . . . 1 . .
H H8 -0.408745 0.36114 0.459622 0.083 Uiso calc U . R 1 . .
C C9 -0.1704(3) 0.2929(3) 0.4060(2) 0.0557(6) Uani d . . . 1 . .
H H9 -0.181576 0.320658 0.326012 0.067 Uiso calc U . R 1 . .
C C13 -0.3053(3) 0.7538(3) 0.1890(3) 0.0681(7) Uani d . . . 1 . .
H H13 -0.40498 0.825204 0.164846 0.082 Uiso calc U . R 1 . .
C C15 -0.0392(3) 0.5863(3) 0.1432(2) 0.0584(6) Uani d . . . 1 . .
H H15 0.040822 0.545769 0.088381 0.07 Uiso calc U . R 1 . .
C C17 0.6753(3) 0.1893(3) 0.0896(2) 0.0587(6) Uani d . . . 1 . .
C C18 0.6406(4) 0.3309(3) 0.1177(3) 0.0713(7) Uani d . . . 1 . .
H H18A 0.531433 0.398369 0.103113 0.107 Uiso calc U . R 1 . .
H H18B 0.714029 0.376507 0.068717 0.107 Uiso calc U . R 1 . .
H H18C 0.65426 0.307949 0.199099 0.107 Uiso calc U . R 1 . .
C C14 -0.1873(4) 0.6924(3) 0.1087(2) 0.0729(8) Uani d . . . 1 . .
H H14 -0.207594 0.722784 0.030334 0.087 Uiso calc U . R 1 . .
C C19 0.8354(3) 0.0680(4) 0.1278(3) 0.0810(9) Uani d . . . 1 . .
H H19A 0.839005 0.050938 0.210065 0.122 Uiso calc U . R 1 . .
H H19B 0.921954 0.098409 0.082721 0.122 Uiso calc U . R 1 . .
H H19C 0.847112 -0.022282 0.114757 0.122 Uiso calc U . R 1 . .
C C20 0.6607(5) 0.2192(5) -0.0391(3) 0.0968(12) Uani d . . . 1 . .
H H20A 0.679594 0.127714 -0.053621 0.145 Uiso calc U . R 1 . .
H H20B 0.739183 0.258967 -0.0873 0.145 Uiso calc U . R 1 . .
H H20C 0.554005 0.289933 -0.057949 0.145 Uiso calc U . R 1 . .

loop_
_atom_site_aniso_label
_atom_site_aniso_U_11
_atom_site_aniso_U_22
_atom_site_aniso_U_33
_atom_site_aniso_U_12
_atom_site_aniso_U_13
_atom_site_aniso_U_23
Se1 0.03781(14) 0.04993(15) 0.05864(16) -0.01848(10) -0.00219(9) -0.01783(10)
O3 0.0441(8) 0.0715(10) 0.0444(8) -0.0258(8) 0.0038(6) -0.0184(7)
O1 0.0489(9) 0.0662(10) 0.0538(9) -0.0245(8) 0.0069(7) -0.0308(8)
O4 0.0501(10) 0.0950(14) 0.0490(9) -0.0229(9) -0.0116(8) -0.0109(9)
O2 0.0545(10) 0.0955(14) 0.0548(10) -0.0322(10) -0.0091(8) -0.0269(9)
N1 0.0412(10) 0.0499(10) 0.0483(10) -0.0102(8) 0.0030(8) -0.0142(8)
C4 0.0395(11) 0.0421(11) 0.0477(11) -0.0177(9) 0.0036(9) -0.0152(9)
C2 0.0373(10) 0.0419(11) 0.0396(10) -0.0146(9) -0.0013(8) -0.0124(8)
C10 0.0448(11) 0.0408(11) 0.0449(11) -0.0185(9) -0.0004(9) -0.0104(9)
C16 0.0389(11) 0.0494(12) 0.0482(12) -0.0075(10) -0.0029(10) -0.0108(10)
C6 0.0669(18) 0.099(2) 0.0547(15) -0.0391(16) 0.0177(13) -0.0314(15)
C1 0.0446(12) 0.0530(12) 0.0459(11) -0.0244(10) 0.0032(10) -0.0185(10)
C7 0.0551(16) 0.0798(19) 0.083(2) -0.0325(14) 0.0290(14) -0.0375(16)
C11 0.0529(13) 0.0496(12) 0.0466(12) -0.0161(10) -0.0022(10) -0.0186(10)
C5 0.0493(13) 0.0784(17) 0.0489(13) -0.0275(12) 0.0064(10) -0.0238(12)
C12 0.0551(14) 0.0511(13) 0.0685(16) -0.0126(11) -0.0019(12) -0.0226(12)
C3 0.0430(12) 0.0486(12) 0.0425(11) -0.0089(10) 0.0008(9) -0.0075(9)
C8 0.0391(13) 0.0684(17) 0.093(2) -0.0194(12) 0.0049(13) -0.0219(15)
C9 0.0432(12) 0.0579(14) 0.0605(14) -0.0185(11) -0.0012(10) -0.0144(11)
C13 0.0631(16) 0.0513(14) 0.0790(18) -0.0085(12) -0.0213(14) -0.0136(13)
C15 0.0687(16) 0.0561(14) 0.0411(12) -0.0216(12) 0.0026(11) -0.0112(10)
C17 0.0493(13) 0.0786(17) 0.0513(13) -0.0326(13) 0.0058(10) -0.0187(12)
C18 0.0738(18) 0.0699(17) 0.0701(17) -0.0328(15) -0.0099(14) -0.0114(14)
C14 0.091(2) 0.0649(17) 0.0498(14) -0.0212(15) -0.0253(14) -0.0004(12)
C19 0.0454(14) 0.088(2) 0.107(2) -0.0269(14) 0.0146(15) -0.0382(18)
C20 0.110(3) 0.156(4) 0.0508(16) -0.086(3) 0.0195(16) -0.0331(19)

loop_
_atom_type_symbol
_atom_type_description
_atom_type_scat_dispersion_real
_atom_type_scat_dispersion_imag
_atom_type_scat_source
C C 0.0033 0.0016 'International Tables Vol C Tables 4.2.6.8 and 6.1.1.4'
H H 0.0000 0.0000 'International Tables Vol C Tables 4.2.6.8 and 6.1.1.4'
N N 0.0061 0.0033 'International Tables Vol C Tables 4.2.6.8 and 6.1.1.4'
O O 0.0106 0.0060 'International Tables Vol C Tables 4.2.6.8 and 6.1.1.4'
Se Se -0.0929 2.2259 'International Tables Vol C Tables 4.2.6.8 and 6.1.1.4'

loop_
_geom_angle_atom_site_label_1
_geom_angle_atom_site_label_2
_geom_angle_atom_site_label_3
_geom_angle_site_symmetry_1
_geom_angle_site_symmetry_3
_geom_angle
_geom_angle_publ_flag
C10 Se1 C2 . . 99.31(10) ?
C16 O3 C17 . . 120.07(18) ?
C1 O1 N1 . . 108.95(16) ?
C16 N1 O1 . . 114.16(17) ?
C16 N1 C3 . . 118.0(2) ?
O1 N1 C3 . . 106.54(17) ?
C9 C4 C5 . . 118.4(2) ?
C9 C4 C2 . . 123.0(2) ?
C5 C4 C2 . . 118.5(2) ?
C4 C2 C1 . . 117.92(18) ?
C4 C2 C3 . . 115.85(17) ?
C1 C2 C3 . . 101.47(17) ?
C4 C2 Se1 . . 110.48(14) ?
C1 C2 Se1 . . 103.39(13) ?
C3 C2 Se1 . . 106.38(15) ?
C15 C10 C11 . . 119.6(2) ?
C15 C10 Se1 . . 121.34(17) ?
C11 C10 Se1 . . 119.06(17) ?
O4 C16 O3 . . 128.2(2) ?
O4 C16 N1 . . 120.1(2) ?
O3 C16 N1 . . 111.3(2) ?
C7 C6 C5 . . 120.5(3) ?
O2 C1 O1 . . 119.1(2) ?
O2 C1 C2 . . 131.1(2) ?
O1 C1 C2 . . 109.80(18) ?
C6 C7 C8 . . 119.6(2) ?
C12 C11 C10 . . 120.2(2) ?
C6 C5 C4 . . 120.6(3) ?
C13 C12 C11 . . 119.9(2) ?
N1 C3 C2 . . 103.84(17) ?
C7 C8 C9 . . 120.6(3) ?
C4 C9 C8 . . 120.3(3) ?
C12 C13 C14 . . 120.3(3) ?
C14 C15 C10 . . 119.4(2) ?
O3 C17 C18 . . 109.0(2) ?
O3 C17 C19 . . 109.7(2) ?
C18 C17 C19 . . 112.8(2) ?
O3 C17 C20 . . 101.2(2) ?
C18 C17 C20 . . 111.4(3) ?
C19 C17 C20 . . 112.0(3) ?
C13 C14 C15 . . 120.5(2) ?

loop_
_geom_bond_atom_site_label_1
_geom_bond_atom_site_label_2
_geom_bond_site_symmetry_2
_geom_bond_distance
_geom_bond_publ_flag
Se1 C10 . 1.903(2) ?
Se1 C2 . 2.030(2) ?
O3 C16 . 1.318(3) ?
O3 C17 . 1.490(3) ?
O1 C1 . 1.371(3) ?
O1 N1 . 1.428(3) ?
O4 C16 . 1.193(3) ?
O2 C1 . 1.186(3) ?
N1 C16 . 1.399(3) ?
N1 C3 . 1.464(3) ?
C4 C9 . 1.377(3) ?
C4 C5 . 1.389(3) ?
C4 C2 . 1.499(3) ?
C2 C1 . 1.505(3) ?
C2 C3 . 1.516(3) ?
C10 C15 . 1.383(3) ?
C10 C11 . 1.384(3) ?
C6 C7 . 1.359(4) ?
C6 C5 . 1.380(4) ?
C7 C8 . 1.370(4) ?
C11 C12 . 1.377(3) ?
C12 C13 . 1.363(4) ?
C8 C9 . 1.384(4) ?
C13 C14 . 1.373(4) ?
C15 C14 . 1.377(4) ?
C17 C18 . 1.505(4) ?
C17 C19 . 1.511(4) ?
C17 C20 . 1.513(4) ?
